data_7719468
loop_
_publ_author_name
'Price, Jeffrey S.'
'Emslie, David J. H.'

_publ_section_title
;
 Manganese germylene hydride complexes: reactivity with carbon dioxide,
 benzophenone, and diisopropylcarbodiimide.
;
_journal_issue 39
_journal_name_full 'Dalton transactions (Cambridge, England : 2003)'
_journal_page_first 14821
_journal_page_last 14837
_journal_paper_doi 10.1039/d5dt01701g
_journal_volume 54
_journal_year 2025
_chemical_formula_moiety 'C17 H43 Ge Mn O2 P4'
_chemical_formula_sum 'C17 H43 Ge Mn O2 P4'
_chemical_formula_weight 530.92
_space_group_crystal_system orthorhombic
_space_group_IT_number 29
_space_group_name_Hall 'P 2c -2ac'
_space_group_name_H-M_alt 'P c a 21'
_atom_sites_solution_hydrogens mixed
_atom_sites_solution_primary dual
_audit_creation_date 2025-07-10
_audit_creation_method
;
Olex2 1.5
(compiled 2025.05.31 svn.r86d253d1 for OlexSys, GUI svn.r7254)
;
_audit_update_record
;
2025-07-16 deposited with the CCDC.	2025-09-02 downloaded from the CCDC.
;
_cell_angle_alpha 90
_cell_angle_beta 90
_cell_angle_gamma 90
_cell_formula_units_Z 4
_cell_length_a 12.329(4)
_cell_length_b 13.557(4)
_cell_length_c 14.982(5)
_cell_measurement_reflns_used 816
_cell_measurement_temperature 100
_cell_measurement_theta_max 22.99
_cell_measurement_theta_min 2.61
_cell_volume 2504.2(14)
_computing_cell_refinement 'SAINT V8.40B (?, 2016)'
_computing_data_reduction 'SAINT V8.40B (?, 2016)'
_computing_molecular_graphics 'Olex2 1.5 (Dolomanov et al., 2009)'
_computing_publication_material 'Olex2 1.5 (Dolomanov et al., 2009)'
_computing_structure_refinement 'SHELXL 2018/3 (Sheldrick, 2015)'
_computing_structure_solution 'SHELXT 2018/2 (Sheldrick, 2018)'
_diffrn_ambient_temperature 100.00
_diffrn_measured_fraction_theta_full 1.000
_diffrn_measured_fraction_theta_max 0.998
_diffrn_measurement_details
;
440 frames, detector distance = 100.0 mm
;
_diffrn_measurement_device '2-circle goniometer'
_diffrn_measurement_device_type 'STOE IPDS II'
_diffrn_measurement_method 'rotation method'
_diffrn_radiation_collimation '0.5 mm diameter, monocapillary'
_diffrn_radiation_monochromator 'plane graphite'
_diffrn_radiation_wavelength 0.71073
_diffrn_reflns_av_R_equivalents 0.0764
_diffrn_reflns_av_unetI/netI 0.0872
_diffrn_reflns_Laue_measured_fraction_full 1.000
_diffrn_reflns_Laue_measured_fraction_max 0.998
_diffrn_reflns_limit_h_max 17
_diffrn_reflns_limit_h_min -17
_diffrn_reflns_limit_k_max 18
_diffrn_reflns_limit_k_min -18
_diffrn_reflns_limit_l_max 19
_diffrn_reflns_limit_l_min -20
_diffrn_reflns_number 29390
_diffrn_reflns_point_group_measured_fraction_full 0.984
_diffrn_reflns_point_group_measured_fraction_max 0.971
_diffrn_reflns_theta_full 25.242
_diffrn_reflns_theta_max 29.592
_diffrn_reflns_theta_min 1.502
_diffrn_source_current 40.0
_diffrn_source_power 2.0
_diffrn_source_voltage 50.0
_diffrn_standards_number 0
_exptl_absorpt_coefficient_mu 1.969
_exptl_absorpt_correction_T_max 0.7459
_exptl_absorpt_correction_T_min 0.6619
_exptl_absorpt_correction_type multi-scan
_exptl_absorpt_process_details
;
SADABS-2016/2 (Bruker,2016/2) was used for absorption correction.
wR2(int) was 0.0608 before and 0.0509 after correction.
The Ratio of minimum to maximum transmission is 0.8874.
The \l/2 correction factor is Not present.
;
_exptl_crystal_colour 'light brown'
_exptl_crystal_colour_modifier light
_exptl_crystal_colour_primary brown
_exptl_crystal_density_diffrn 1.408
_exptl_crystal_description plate
_exptl_crystal_F_000 1112
_exptl_crystal_size_max 0.2
_exptl_crystal_size_mid 0.1
_exptl_crystal_size_min 0.05
_refine_diff_density_max 0.425
_refine_diff_density_min -0.482
_refine_diff_density_rms 0.081
_refine_ls_abs_structure_details
;
 Flack x determined using 1940 quotients [(I+)-(I-)]/[(I+)+(I-)]
 (Parsons, Flack and Wagner, Acta Cryst. B69 (2013) 249-259).
;
_refine_ls_abs_structure_Flack 0.033(9)
_refine_ls_extinction_method none
_refine_ls_goodness_of_fit_ref 0.994
_refine_ls_hydrogen_treatment mixed
_refine_ls_matrix_type full
_refine_ls_number_parameters 273
_refine_ls_number_reflns 6822
_refine_ls_number_restraints 35
_refine_ls_restrained_S_all 0.992
_refine_ls_R_factor_all 0.0623
_refine_ls_R_factor_gt 0.0387
_refine_ls_shift/su_max 0.001
_refine_ls_shift/su_mean 0.000
_refine_ls_structure_factor_coef Fsqd
_refine_ls_weighting_details 'w=1/[\s^2^(Fo^2^)] where P=(Fo^2^+2Fc^2^)/3'
_refine_ls_weighting_scheme calc
_refine_ls_wR_factor_gt 0.0773
_refine_ls_wR_factor_ref 0.0851
_reflns_Friedel_coverage 0.876
_reflns_Friedel_fraction_full 0.967
_reflns_Friedel_fraction_max 0.943
_reflns_number_gt 5306
_reflns_number_total 6822
_reflns_threshold_expression 'I > 2\s(I)'
_cod_data_source_file d5dt01701g3.cif
_cod_data_source_block MnHGenBu_CO2
_cod_depositor_comments 'Adding full bibliography for 7719468--7719476.cif.'
_cod_original_cell_volume 2504.2(13)
_cod_database_code 7719468
_shelx_shelxl_version_number 2018/3
_shelx_space_group_comment
;
The symmetry employed for this shelxl refinement is uniquely defined
by the following loop, which should always be used as a source of
symmetry information in preference to the above space-group names.
They are only intended as comments.
;
_shelx_estimated_absorpt_t_max 0.908
_shelx_estimated_absorpt_t_min 0.694
_olex2_refinement_description
;
1. Fixed Uiso
 At 1.2 times of:
  All C(H) groups, All C(H,H) groups, All C(H,H,H,H) groups
 At 1.5 times of:
  All C(H,H,H) groups
2. Restrained distances
 C13-P3 \\sim P3-C12A \\sim C13A-P3 \\sim P3-C12 \\sim C17A-P4 \\sim P4-C16
\\sim C17-P4 \\sim P4-C16A
 with sigma of 0.005
 C3-C2 \\sim C3A-C2A
 with sigma of 0.005
 C2A-C1 \\sim C1-C2
 with sigma of 0.005
 C4-C3 \\sim C3A-C4A
 with sigma of 0.005
 C15-C14 \\sim C15A-C14A \\sim C8-C9
 with sigma of 0.01
3. Uiso/Uaniso restraints and constraints
Uanis(C14) = Uanis(C15)
Uanis(C14A) = Uanis(C15A)
Uanis(C13) = Uanis(C12A)
Uanis(C12) = Uanis(C13A)
Uanis(C17A) = Uanis(C16)
Uanis(C17) = Uanis(C16A)
Uanis(C2) = Uanis(C2A)
Uanis(C3) = Uanis(C3A)
Uanis(C4A) = Uanis(C4)
4. Others
 Sof(C12A)=Sof(H12D)=Sof(H12E)=Sof(H12F)=Sof(C13A)=Sof(H13D)=Sof(H13F)=
 Sof(H13E)=Sof(C14A)=Sof(H14C)=Sof(H14D)=Sof(C15A)=Sof(H15C)=Sof(H15D)=
 Sof(C16A)=Sof(H16D)=Sof(H16E)=Sof(H16F)=Sof(C17A)=Sof(H17D)=Sof(H17E)=
 Sof(H17F)=1-FVAR(1)
 Sof(C12)=Sof(H12A)=Sof(H12B)=Sof(H12C)=Sof(C13)=Sof(H13A)=Sof(H13B)=Sof(H13C)=
 Sof(C14)=Sof(H14A)=Sof(H14B)=Sof(C15)=Sof(H15A)=Sof(H15B)=Sof(C16)=Sof(H16A)=
 Sof(H16B)=Sof(H16C)=Sof(C17)=Sof(H17A)=Sof(H17B)=Sof(H17C)=FVAR(1)
 Sof(H1BC)=Sof(H1BD)=Sof(C2A)=Sof(H2AA)=Sof(H2AB)=Sof(C3A)=Sof(H3AA)=Sof(H3AB)=
 Sof(C4A)=Sof(H4AA)=Sof(H4AB)=Sof(H4AC)=1-FVAR(2)
 Sof(H1AA)=Sof(H1AB)=Sof(C2)=Sof(H2A)=Sof(H2B)=Sof(C3)=Sof(H3A)=Sof(H3B)=
 Sof(C4)=Sof(H4A)=Sof(H4B)=Sof(H4C)=FVAR(2)
5.a Secondary CH2 refined with riding coordinates:
 C1(H1AA,H1AB), C1(H1BC,H1BD), C2(H2A,H2B), C3(H3A,H3B), C8(H8A,H8B), C9(H9A,
 H9B), C14(H14A,H14B), C15(H15A,H15B), C2A(H2AA,H2AB), C3A(H3AA,H3AB),
 C14A(H14C,H14D), C15A(H15C,H15D)
5.b Aromatic/amide H refined with riding coordinates:
 C5(H5)
5.c Idealised Me refined as rotating group:
 C4(H4A,H4B,H4C), C6(H6A,H6B,H6C), C7(H7A,H7B,H7C), C10(H10A,H10B,H10C),
 C11(H11A,H11B,H11C), C12(H12A,H12B,H12C), C13(H13A,H13B,H13C), C16(H16A,H16B,
 H16C), C17(H17A,H17B,H17C), C4A(H4AA,H4AB,H4AC), C12A(H12D,H12E,H12F),
 C13A(H13D,H13F,H13E), C16A(H16D,H16E,H16F), C17A(H17D,H17E,H17F)
;
_olex2_submission_special_instructions 'No special instructions were received'

loop_
_space_group_symop_operation_xyz
'x, y, z'
'-x, -y, z+1/2'
'x+1/2, -y, z'
'-x+1/2, y, z+1/2'

loop_
_atom_site_label
_atom_site_type_symbol
_atom_site_fract_x
_atom_site_fract_y
_atom_site_fract_z
_atom_site_U_iso_or_equiv
_atom_site_adp_type
_atom_site_occupancy
_atom_site_site_symmetry_order
_atom_site_calc_flag
_atom_site_refinement_flags_posn
_atom_site_refinement_flags_adp
_atom_site_refinement_flags_occupancy
_atom_site_disorder_assembly
_atom_site_disorder_group
Ge1 Ge 0.38627(3) 0.75861(3) 0.45361(3) 0.01854(11) Uani 1 1 d . . . . .
Mn1 Mn 0.55417(5) 0.75035(4) 0.50289(5) 0.01379(13) Uani 1 1 d . . . . .
H1 H 0.663(6) 0.742(3) 0.552(5) 0.044(18) Uiso 1 1 d . . . . .
P1 P 0.62417(8) 0.85062(8) 0.40074(8) 0.0194(2) Uani 1 1 d . . . . .
O1 O 0.3462(3) 0.7105(3) 0.3327(3) 0.0450(10) Uani 1 1 d . . . . .
C1 C 0.2345(4) 0.7904(4) 0.4858(4) 0.0301(11) Uani 1 1 d D . . . .
H1AA H 0.230211 0.798832 0.551379 0.036 Uiso 0.847(7) 1 calc R U P A 1
H1AB H 0.215035 0.854307 0.458181 0.036 Uiso 0.847(7) 1 calc R U P A 1
H1BC H 0.241204 0.834605 0.538140 0.036 Uiso 0.153(7) 1 calc R U P A 2
H1BD H 0.208820 0.832777 0.436352 0.036 Uiso 0.153(7) 1 calc R U P A 2
P2 P 0.60559(8) 0.63525(8) 0.40721(8) 0.0192(2) Uani 1 1 d . . . . .
O2 O 0.3141(4) 0.8633(4) 0.2896(4) 0.0751(16) Uani 1 1 d . . . . .
C2 C 0.1506(4) 0.7134(4) 0.4575(5) 0.0269(12) Uani 0.847(7) 1 d D . P A 1
H2A H 0.164811 0.651546 0.490714 0.032 Uiso 0.847(7) 1 calc R U P A 1
H2B H 0.160492 0.699162 0.393239 0.032 Uiso 0.847(7) 1 calc R U P A 1
P3 P 0.53137(10) 0.64680(8) 0.61623(8) 0.0211(3) Uani 1 1 d D . . . .
C3 C 0.0318(4) 0.7441(4) 0.4734(4) 0.0241(11) Uani 0.847(7) 1 d D . P A 1
H3A H 0.018827 0.808159 0.443547 0.029 Uiso 0.847(7) 1 calc R U P A 1
H3B H -0.016340 0.694704 0.445164 0.029 Uiso 0.847(7) 1 calc R U P A 1
P4 P 0.53674(9) 0.86770(8) 0.60560(8) 0.0199(3) Uani 1 1 d D . . . .
C4 C 0.0016(6) 0.7535(5) 0.5706(5) 0.0358(15) Uani 0.847(7) 1 d D . P A 1
H4A H -0.076156 0.767580 0.575676 0.054 Uiso 0.847(7) 1 calc R U P A 1
H4B H 0.043057 0.807480 0.597635 0.054 Uiso 0.847(7) 1 calc R U P A 1
H4C H 0.018164 0.691713 0.601602 0.054 Uiso 0.847(7) 1 calc R U P A 1
C5 C 0.3165(5) 0.7743(6) 0.2771(5) 0.0520(18) Uani 1 1 d . . . . .
H5 H 0.293804 0.751327 0.220212 0.062 Uiso 1 1 calc R U . . .
C6 C 0.5695(4) 0.9733(3) 0.3777(4) 0.0310(12) Uani 1 1 d . . . . .
H6A H 0.493805 0.967536 0.358563 0.047 Uiso 1 1 calc R U . . .
H6B H 0.612148 1.004609 0.330271 0.047 Uiso 1 1 calc R U . . .
H6C H 0.573408 1.013657 0.431890 0.047 Uiso 1 1 calc R U . . .
C7 C 0.7699(3) 0.8794(3) 0.4064(4) 0.0305(11) Uani 1 1 d . . . . .
H7A H 0.784858 0.917545 0.460638 0.046 Uiso 1 1 calc R U . . .
H7B H 0.790857 0.918149 0.353937 0.046 Uiso 1 1 calc R U . . .
H7C H 0.811713 0.817950 0.407732 0.046 Uiso 1 1 calc R U . . .
C8 C 0.6132(4) 0.7951(3) 0.2876(4) 0.0291(11) Uani 1 1 d D . . . .
H8A H 0.544675 0.816893 0.259406 0.035 Uiso 1 1 calc R U . . .
H8B H 0.674041 0.818882 0.250149 0.035 Uiso 1 1 calc R U . . .
C9 C 0.6157(5) 0.6829(4) 0.2911(4) 0.0402(14) Uani 1 1 d D . . . .
H9A H 0.684084 0.659161 0.263968 0.048 Uiso 1 1 calc R U . . .
H9B H 0.554710 0.656486 0.255430 0.048 Uiso 1 1 calc R U . . .
C10 C 0.5241(4) 0.5240(3) 0.3884(4) 0.0322(12) Uani 1 1 d . . . . .
H10A H 0.518405 0.486656 0.444220 0.048 Uiso 1 1 calc R U . . .
H10B H 0.558973 0.483010 0.342809 0.048 Uiso 1 1 calc R U . . .
H10C H 0.451446 0.542897 0.368171 0.048 Uiso 1 1 calc R U . . .
C11 C 0.7396(4) 0.5777(3) 0.4184(4) 0.0357(13) Uani 1 1 d . . . . .
H11A H 0.795842 0.628643 0.414976 0.054 Uiso 1 1 calc R U . . .
H11B H 0.750121 0.529905 0.370132 0.054 Uiso 1 1 calc R U . . .
H11C H 0.744322 0.543918 0.476085 0.054 Uiso 1 1 calc R U . . .
C12 C 0.6246(7) 0.5443(7) 0.6398(15) 0.029(2) Uani 0.803(14) 1 d D . P B 1
H12A H 0.699613 0.567661 0.635590 0.044 Uiso 0.803(14) 1 calc R U P B 1
H12B H 0.612828 0.491376 0.596294 0.044 Uiso 0.803(14) 1 calc R U P B 1
H12C H 0.610980 0.519138 0.700103 0.044 Uiso 0.803(14) 1 calc R U P B 1
C13 C 0.4027(5) 0.5817(6) 0.6350(6) 0.0305(18) Uani 0.803(14) 1 d D . P B 1
H13A H 0.408183 0.541692 0.689312 0.046 Uiso 0.803(14) 1 calc R U P B 1
H13B H 0.387189 0.538847 0.583933 0.046 Uiso 0.803(14) 1 calc R U P B 1
H13C H 0.344012 0.629902 0.641882 0.046 Uiso 0.803(14) 1 calc R U P B 1
C14 C 0.5510(6) 0.7141(4) 0.7247(4) 0.0246(13) Uani 0.803(14) 1 d D . P B 1
H14A H 0.517233 0.676666 0.774170 0.029 Uiso 0.803(14) 1 calc R U P B 1
H14B H 0.629338 0.721569 0.737611 0.029 Uiso 0.803(14) 1 calc R U P B 1
C15 C 0.4980(7) 0.8147(4) 0.7159(5) 0.0246(13) Uani 0.803(14) 1 d D . P B 1
H15A H 0.522827 0.858564 0.764575 0.029 Uiso 0.803(14) 1 calc R U P B 1
H15B H 0.418200 0.808198 0.719875 0.029 Uiso 0.803(14) 1 calc R U P B 1
C16 C 0.6564(8) 0.9445(11) 0.6280(11) 0.027(2) Uani 0.803(14) 1 d D . P B 1
H16A H 0.671930 0.985561 0.575684 0.040 Uiso 0.803(14) 1 calc R U P B 1
H16B H 0.718900 0.901970 0.640446 0.040 Uiso 0.803(14) 1 calc R U P B 1
H16C H 0.642269 0.986815 0.679668 0.040 Uiso 0.803(14) 1 calc R U P B 1
C17 C 0.4348(6) 0.9669(5) 0.5993(10) 0.031(2) Uani 0.803(14) 1 d D . P B 1
H17A H 0.438740 1.007455 0.653363 0.047 Uiso 0.803(14) 1 calc R U P B 1
H17B H 0.362214 0.937836 0.594413 0.047 Uiso 0.803(14) 1 calc R U P B 1
H17C H 0.449109 1.008060 0.546890 0.047 Uiso 0.803(14) 1 calc R U P B 1
C2A C 0.1376(16) 0.7255(16) 0.508(3) 0.0269(12) Uani 0.153(7) 1 d D . P A 2
H2AA H 0.159755 0.676407 0.553105 0.032 Uiso 0.153(7) 1 calc R U P A 2
H2AB H 0.116450 0.688834 0.453214 0.032 Uiso 0.153(7) 1 calc R U P A 2
C3A C 0.0381(19) 0.782(2) 0.543(3) 0.0241(11) Uani 0.153(7) 1 d D . P A 2
H3AA H 0.052329 0.810712 0.602224 0.029 Uiso 0.153(7) 1 calc R U P A 2
H3AB H 0.016603 0.835175 0.501008 0.029 Uiso 0.153(7) 1 calc R U P A 2
C4A C -0.047(3) 0.703(2) 0.547(3) 0.0358(15) Uani 0.153(7) 1 d D . P A 2
H4AA H -0.040404 0.658948 0.495494 0.054 Uiso 0.153(7) 1 calc R U P A 2
H4AB H -0.119383 0.733014 0.547394 0.054 Uiso 0.153(7) 1 calc R U P A 2
H4AC H -0.037601 0.664187 0.602180 0.054 Uiso 0.153(7) 1 calc R U P A 2
C12A C 0.412(2) 0.565(3) 0.609(3) 0.0305(18) Uani 0.197(14) 1 d D . P B 2
H12D H 0.408044 0.524453 0.662567 0.046 Uiso 0.197(14) 1 calc R U P B 2
H12E H 0.419357 0.522757 0.556168 0.046 Uiso 0.197(14) 1 calc R U P B 2
H12F H 0.346548 0.605327 0.603466 0.046 Uiso 0.197(14) 1 calc R U P B 2
C13A C 0.642(3) 0.559(4) 0.638(8) 0.029(2) Uani 0.197(14) 1 d D . P B 2
H13D H 0.710339 0.595694 0.645608 0.044 Uiso 0.197(14) 1 calc R U P B 2
H13F H 0.649155 0.513907 0.587322 0.044 Uiso 0.197(14) 1 calc R U P B 2
H13E H 0.626453 0.521817 0.692248 0.044 Uiso 0.197(14) 1 calc R U P B 2
C14A C 0.486(3) 0.7139(17) 0.7154(18) 0.026(6) Uani 0.197(14) 1 d D . P B 2
H14C H 0.407919 0.729519 0.711058 0.032 Uiso 0.197(14) 1 calc R U P B 2
H14D H 0.498445 0.673924 0.769786 0.032 Uiso 0.197(14) 1 calc R U P B 2
C15A C 0.553(3) 0.8082(18) 0.7186(19) 0.026(6) Uani 0.197(14) 1 d D . P B 2
H15C H 0.630344 0.792918 0.730340 0.032 Uiso 0.197(14) 1 calc R U P B 2
H15D H 0.526249 0.852515 0.766252 0.032 Uiso 0.197(14) 1 calc R U P B 2
C16A C 0.417(3) 0.949(3) 0.612(5) 0.031(2) Uani 0.197(14) 1 d D . P B 2
H16D H 0.436128 1.008636 0.645453 0.047 Uiso 0.197(14) 1 calc R U P B 2
H16E H 0.358487 0.914065 0.643441 0.047 Uiso 0.197(14) 1 calc R U P B 2
H16F H 0.393544 0.966303 0.552102 0.047 Uiso 0.197(14) 1 calc R U P B 2
C17A C 0.645(4) 0.951(5) 0.643(5) 0.027(2) Uani 0.197(14) 1 d D . P B 2
H17D H 0.636829 0.963725 0.707322 0.040 Uiso 0.197(14) 1 calc R U P B 2
H17E H 0.639531 1.013894 0.610659 0.040 Uiso 0.197(14) 1 calc R U P B 2
H17F H 0.715607 0.921117 0.631687 0.040 Uiso 0.197(14) 1 calc R U P B 2

loop_
_atom_site_aniso_label
_atom_site_aniso_U_11
_atom_site_aniso_U_22
_atom_site_aniso_U_33
_atom_site_aniso_U_23
_atom_site_aniso_U_13
_atom_site_aniso_U_12
Ge1 0.01384(19) 0.0235(2) 0.0183(2) 0.0010(3) -0.0020(2) -0.00073(16)
Mn1 0.0134(3) 0.0143(2) 0.0137(3) 0.0002(2) -0.0003(2) -0.0003(2)
P1 0.0189(5) 0.0201(5) 0.0194(6) 0.0044(5) -0.0013(5) -0.0035(4)
O1 0.032(2) 0.067(2) 0.036(3) -0.008(2) -0.0079(19) 0.003(2)
C1 0.022(2) 0.031(2) 0.037(3) 0.006(2) 0.002(2) -0.0011(19)
P2 0.0216(5) 0.0192(5) 0.0168(6) -0.0012(5) 0.0022(5) 0.0022(4)
O2 0.064(3) 0.099(4) 0.062(4) 0.039(3) 0.007(3) -0.006(3)
C2 0.021(2) 0.030(2) 0.029(3) 0.001(3) 0.006(3) -0.0033(19)
P3 0.0289(6) 0.0177(5) 0.0166(6) 0.0007(5) 0.0030(5) -0.0008(4)
C3 0.015(2) 0.031(3) 0.027(3) -0.001(2) 0.0001(19) -0.0019(19)
P4 0.0252(6) 0.0168(5) 0.0178(7) -0.0024(5) -0.0014(5) 0.0007(4)
C4 0.025(3) 0.052(4) 0.031(4) 0.004(3) 0.007(3) 0.001(3)
C5 0.031(3) 0.094(5) 0.031(4) 0.022(4) -0.009(3) 0.002(3)
C6 0.035(3) 0.023(2) 0.035(3) 0.010(2) -0.003(2) -0.0025(19)
C7 0.020(2) 0.038(3) 0.034(3) 0.012(2) -0.002(2) -0.0078(18)
C8 0.034(3) 0.032(2) 0.021(3) 0.007(2) 0.003(2) -0.003(2)
C9 0.064(4) 0.038(3) 0.019(3) 0.000(2) 0.009(3) 0.008(3)
C10 0.037(3) 0.029(2) 0.032(3) -0.009(2) -0.003(3) -0.003(2)
C11 0.031(2) 0.030(2) 0.047(4) -0.011(2) 0.008(3) 0.0061(19)
C12 0.034(4) 0.023(4) 0.031(3) 0.010(5) -0.003(5) 0.001(4)
C13 0.032(3) 0.037(4) 0.023(6) 0.008(3) 0.008(3) -0.004(3)
C14 0.031(3) 0.023(2) 0.019(2) -0.0022(17) 0.004(2) -0.0026(19)
C15 0.031(3) 0.023(2) 0.019(2) -0.0022(17) 0.004(2) -0.0026(19)
C16 0.028(4) 0.027(3) 0.025(7) -0.010(3) -0.007(4) 0.001(3)
C17 0.026(4) 0.023(4) 0.045(7) -0.009(4) 0.005(3) 0.003(3)
C2A 0.021(2) 0.030(2) 0.029(3) 0.001(3) 0.006(3) -0.0033(19)
C3A 0.015(2) 0.031(3) 0.027(3) -0.001(2) 0.0001(19) -0.0019(19)
C4A 0.025(3) 0.052(4) 0.031(4) 0.004(3) 0.007(3) 0.001(3)
C12A 0.032(3) 0.037(4) 0.023(6) 0.008(3) 0.008(3) -0.004(3)
C13A 0.034(4) 0.023(4) 0.031(3) 0.010(5) -0.003(5) 0.001(4)
C14A 0.041(14) 0.024(9) 0.014(10) -0.007(7) 0.001(10) -0.004(9)
C15A 0.041(14) 0.024(9) 0.014(10) -0.007(7) 0.001(10) -0.004(9)
C16A 0.026(4) 0.023(4) 0.045(7) -0.009(4) 0.005(3) 0.003(3)
C17A 0.028(4) 0.027(3) 0.025(7) -0.010(3) -0.007(4) 0.001(3)

loop_
_atom_type_symbol
_atom_type_description
_atom_type_scat_dispersion_real
_atom_type_scat_dispersion_imag
_atom_type_scat_source
C C 0.0033 0.0016 'International Tables Vol C Tables 4.2.6.8 and 6.1.1.4'
H H 0.0000 0.0000 'International Tables Vol C Tables 4.2.6.8 and 6.1.1.4'
Ge Ge 0.1547 1.8001 'International Tables Vol C Tables 4.2.6.8 and 6.1.1.4'
Mn Mn 0.3368 0.7283 'International Tables Vol C Tables 4.2.6.8 and 6.1.1.4'
O O 0.0106 0.0060 'International Tables Vol C Tables 4.2.6.8 and 6.1.1.4'
P P 0.1023 0.0942 'International Tables Vol C Tables 4.2.6.8 and 6.1.1.4'

loop_
_geom_angle_atom_site_label_1
_geom_angle_atom_site_label_2
_geom_angle_atom_site_label_3
_geom_angle
_geom_angle_site_symmetry_1
_geom_angle_site_symmetry_3
_geom_angle_publ_flag
O1 Ge1 Mn1 121.54(12) . . ?
C1 Ge1 Mn1 144.91(17) . . ?
C1 Ge1 O1 93.4(2) . . ?
Ge1 Mn1 H1 171(3) . . ?
Ge1 Mn1 P1 95.93(4) . . ?
Ge1 Mn1 P2 95.05(4) . . ?
Ge1 Mn1 P3 99.77(4) . . ?
Ge1 Mn1 P4 96.02(4) . . ?
P1 Mn1 H1 92(3) . . ?
P1 Mn1 P4 94.39(5) . . ?
P2 Mn1 H1 90(2) . . ?
P2 Mn1 P1 82.75(6) . . ?
P2 Mn1 P3 94.92(5) . . ?
P2 Mn1 P4 168.80(5) . . ?
P3 Mn1 H1 73(3) . . ?
P3 Mn1 P1 164.28(5) . . ?
P3 Mn1 P4 84.89(6) . . ?
P4 Mn1 H1 79(2) . . ?
C6 P1 Mn1 122.96(18) . . ?
C6 P1 C7 100.1(2) . . ?
C6 P1 C8 99.8(2) . . ?
C7 P1 Mn1 118.51(17) . . ?
C7 P1 C8 101.5(3) . . ?
C8 P1 Mn1 110.63(15) . . ?
C5 O1 Ge1 116.8(5) . . ?
Ge1 C1 H1AA 108.5 . . ?
Ge1 C1 H1AB 108.5 . . ?
Ge1 C1 H1BC 104.2 . . ?
Ge1 C1 H1BD 104.2 . . ?
H1AA C1 H1AB 107.5 . . ?
H1BC C1 H1BD 105.5 . . ?
C2 C1 Ge1 115.0(4) . . ?
C2 C1 H1AA 108.5 . . ?
C2 C1 H1AB 108.5 . . ?
C2A C1 Ge1 132.0(10) . . ?
C2A C1 H1BC 104.2 . . ?
C2A C1 H1BD 104.2 . . ?
C9 P2 Mn1 112.33(16) . . ?
C10 P2 Mn1 121.52(18) . . ?
C10 P2 C9 100.3(3) . . ?
C10 P2 C11 99.1(2) . . ?
C11 P2 Mn1 119.92(19) . . ?
C11 P2 C9 100.0(3) . . ?
C1 C2 H2A 108.6 . . ?
C1 C2 H2B 108.6 . . ?
C1 C2 C3 114.5(4) . . ?
H2A C2 H2B 107.6 . . ?
C3 C2 H2A 108.6 . . ?
C3 C2 H2B 108.6 . . ?
C12 P3 Mn1 123.1(6) . . ?
C12 P3 C14 96.9(7) . . ?
C13 P3 Mn1 122.0(3) . . ?
C13 P3 C12 98.5(4) . . ?
C13 P3 C14 102.2(3) . . ?
C14 P3 Mn1 109.8(2) . . ?
C12A P3 Mn1 115.7(16) . . ?
C13A P3 Mn1 117(3) . . ?
C13A P3 C12A 102(2) . . ?
C14A P3 Mn1 110.2(8) . . ?
C14A P3 C12A 96.0(13) . . ?
C14A P3 C13A 114(4) . . ?
C2 C3 H3A 108.8 . . ?
C2 C3 H3B 108.8 . . ?
H3A C3 H3B 107.6 . . ?
C4 C3 C2 114.0(5) . . ?
C4 C3 H3A 108.8 . . ?
C4 C3 H3B 108.8 . . ?
C15 P4 Mn1 111.24(19) . . ?
C16 P4 Mn1 117.0(4) . . ?
C16 P4 C15 105.2(6) . . ?
C16 P4 C17 98.3(6) . . ?
C17 P4 Mn1 123.5(5) . . ?
C17 P4 C15 98.7(4) . . ?
C15A P4 Mn1 107.7(8) . . ?
C16A P4 Mn1 123(2) . . ?
C16A P4 C15A 107(2) . . ?
C17A P4 Mn1 126(2) . . ?
C17A P4 C15A 85(3) . . ?
C17A P4 C16A 101(3) . . ?
C3 C4 H4A 109.5 . . ?
C3 C4 H4B 109.5 . . ?
C3 C4 H4C 109.5 . . ?
H4A C4 H4B 109.5 . . ?
H4A C4 H4C 109.5 . . ?
H4B C4 H4C 109.5 . . ?
O1 C5 H5 117.0 . . ?
O2 C5 O1 125.9(7) . . ?
O2 C5 H5 117.0 . . ?
P1 C6 H6A 109.5 . . ?
P1 C6 H6B 109.5 . . ?
P1 C6 H6C 109.5 . . ?
H6A C6 H6B 109.5 . . ?
H6A C6 H6C 109.5 . . ?
H6B C6 H6C 109.5 . . ?
P1 C7 H7A 109.5 . . ?
P1 C7 H7B 109.5 . . ?
P1 C7 H7C 109.5 . . ?
H7A C7 H7B 109.5 . . ?
H7A C7 H7C 109.5 . . ?
H7B C7 H7C 109.5 . . ?
P1 C8 H8A 109.3 . . ?
P1 C8 H8B 109.3 . . ?
H8A C8 H8B 107.9 . . ?
C9 C8 P1 111.8(3) . . ?
C9 C8 H8A 109.3 . . ?
C9 C8 H8B 109.3 . . ?
P2 C9 H9A 109.2 . . ?
P2 C9 H9B 109.2 . . ?
C8 C9 P2 112.3(4) . . ?
C8 C9 H9A 109.2 . . ?
C8 C9 H9B 109.2 . . ?
H9A C9 H9B 107.9 . . ?
P2 C10 H10A 109.5 . . ?
P2 C10 H10B 109.5 . . ?
P2 C10 H10C 109.5 . . ?
H10A C10 H10B 109.5 . . ?
H10A C10 H10C 109.5 . . ?
H10B C10 H10C 109.5 . . ?
P2 C11 H11A 109.5 . . ?
P2 C11 H11B 109.5 . . ?
P2 C11 H11C 109.5 . . ?
H11A C11 H11B 109.5 . . ?
H11A C11 H11C 109.5 . . ?
H11B C11 H11C 109.5 . . ?
P3 C12 H12A 109.5 . . ?
P3 C12 H12B 109.5 . . ?
P3 C12 H12C 109.5 . . ?
H12A C12 H12B 109.5 . . ?
H12A C12 H12C 109.5 . . ?
H12B C12 H12C 109.5 . . ?
P3 C13 H13A 109.5 . . ?
P3 C13 H13B 109.5 . . ?
P3 C13 H13C 109.5 . . ?
H13A C13 H13B 109.5 . . ?
H13A C13 H13C 109.5 . . ?
H13B C13 H13C 109.5 . . ?
P3 C14 H14A 110.2 . . ?
P3 C14 H14B 110.2 . . ?
H14A C14 H14B 108.5 . . ?
C15 C14 P3 107.8(5) . . ?
C15 C14 H14A 110.2 . . ?
C15 C14 H14B 110.2 . . ?
P4 C15 H15A 110.0 . . ?
P4 C15 H15B 110.0 . . ?
C14 C15 P4 108.3(5) . . ?
C14 C15 H15A 110.0 . . ?
C14 C15 H15B 110.0 . . ?
H15A C15 H15B 108.4 . . ?
P4 C16 H16A 109.5 . . ?
P4 C16 H16B 109.5 . . ?
P4 C16 H16C 109.5 . . ?
H16A C16 H16B 109.5 . . ?
H16A C16 H16C 109.5 . . ?
H16B C16 H16C 109.5 . . ?
P4 C17 H17A 109.5 . . ?
P4 C17 H17B 109.5 . . ?
P4 C17 H17C 109.5 . . ?
H17A C17 H17B 109.5 . . ?
H17A C17 H17C 109.5 . . ?
H17B C17 H17C 109.5 . . ?
C1 C2A H2AA 108.7 . . ?
C1 C2A H2AB 108.7 . . ?
C1 C2A C3A 114.3(17) . . ?
H2AA C2A H2AB 107.6 . . ?
C3A C2A H2AA 108.7 . . ?
C3A C2A H2AB 108.7 . . ?
C2A C3A H3AA 111.3 . . ?
C2A C3A H3AB 111.3 . . ?
H3AA C3A H3AB 109.2 . . ?
C4A C3A C2A 103(2) . . ?
C4A C3A H3AA 111.3 . . ?
C4A C3A H3AB 111.3 . . ?
C3A C4A H4AA 109.5 . . ?
C3A C4A H4AB 109.5 . . ?
C3A C4A H4AC 109.5 . . ?
H4AA C4A H4AB 109.5 . . ?
H4AA C4A H4AC 109.5 . . ?
H4AB C4A H4AC 109.5 . . ?
P3 C12A H12D 109.5 . . ?
P3 C12A H12E 109.5 . . ?
P3 C12A H12F 109.5 . . ?
H12D C12A H12E 109.5 . . ?
H12D C12A H12F 109.5 . . ?
H12E C12A H12F 109.5 . . ?
P3 C13A H13D 109.5 . . ?
P3 C13A H13F 109.5 . . ?
P3 C13A H13E 109.5 . . ?
H13D C13A H13F 109.5 . . ?
H13D C13A H13E 109.5 . . ?
H13F C13A H13E 109.5 . . ?
P3 C14A H14C 110.5 . . ?
P3 C14A H14D 110.5 . . ?
H14C C14A H14D 108.7 . . ?
C15A C14A P3 106.2(19) . . ?
C15A C14A H14C 110.5 . . ?
C15A C14A H14D 110.5 . . ?
P4 C15A H15C 110.6 . . ?
P4 C15A H15D 110.6 . . ?
C14A C15A P4 105.8(19) . . ?
C14A C15A H15C 110.6 . . ?
C14A C15A H15D 110.6 . . ?
H15C C15A H15D 108.7 . . ?
P4 C16A H16D 109.5 . . ?
P4 C16A H16E 109.5 . . ?
P4 C16A H16F 109.5 . . ?
H16D C16A H16E 109.5 . . ?
H16D C16A H16F 109.5 . . ?
H16E C16A H16F 109.5 . . ?
P4 C17A H17D 109.5 . . ?
P4 C17A H17E 109.5 . . ?
P4 C17A H17F 109.5 . . ?
H17D C17A H17E 109.5 . . ?
H17D C17A H17F 109.5 . . ?
H17E C17A H17F 109.5 . . ?

loop_
_geom_bond_atom_site_label_1
_geom_bond_atom_site_label_2
_geom_bond_distance
_geom_bond_site_symmetry_2
_geom_bond_publ_flag
Ge1 Mn1 2.2006(9) . ?
Ge1 O1 1.988(5) . ?
Ge1 C1 1.980(5) . ?
Mn1 H1 1.54(7) . ?
Mn1 P1 2.2214(14) . ?
Mn1 P2 2.2118(14) . ?
Mn1 P3 2.2212(14) . ?
Mn1 P4 2.2237(14) . ?
P1 C6 1.828(4) . ?
P1 C7 1.841(4) . ?
P1 C8 1.860(5) . ?
O1 C5 1.255(8) . ?
C1 H1AA 0.9900 . ?
C1 H1AB 0.9900 . ?
C1 H1BC 0.9900 . ?
C1 H1BD 0.9900 . ?
C1 C2 1.530(7) . ?
C1 C2A 1.520(10) . ?
P2 C9 1.860(6) . ?
P2 C10 1.834(5) . ?
P2 C11 1.834(5) . ?
O2 C5 1.220(8) . ?
C2 H2A 0.9900 . ?
C2 H2B 0.9900 . ?
C2 C3 1.541(7) . ?
P3 C12 1.838(4) . ?
P3 C13 1.837(4) . ?
P3 C14 1.879(7) . ?
P3 C12A 1.839(6) . ?
P3 C13A 1.839(6) . ?
P3 C14A 1.83(3) . ?
C3 H3A 0.9900 . ?
C3 H3B 0.9900 . ?
C3 C4 1.509(9) . ?
P4 C15 1.864(7) . ?
P4 C16 1.836(4) . ?
P4 C17 1.843(4) . ?
P4 C15A 1.89(3) . ?
P4 C16A 1.840(6) . ?
P4 C17A 1.838(6) . ?
C4 H4A 0.9800 . ?
C4 H4B 0.9800 . ?
C4 H4C 0.9800 . ?
C5 H5 0.9500 . ?
C6 H6A 0.9800 . ?
C6 H6B 0.9800 . ?
C6 H6C 0.9800 . ?
C7 H7A 0.9800 . ?
C7 H7B 0.9800 . ?
C7 H7C 0.9800 . ?
C8 H8A 0.9900 . ?
C8 H8B 0.9900 . ?
C8 C9 1.522(7) . ?
C9 H9A 0.9900 . ?
C9 H9B 0.9900 . ?
C10 H10A 0.9800 . ?
C10 H10B 0.9800 . ?
C10 H10C 0.9800 . ?
C11 H11A 0.9800 . ?
C11 H11B 0.9800 . ?
C11 H11C 0.9800 . ?
C12 H12A 0.9800 . ?
C12 H12B 0.9800 . ?
C12 H12C 0.9800 . ?
C13 H13A 0.9800 . ?
C13 H13B 0.9800 . ?
C13 H13C 0.9800 . ?
C14 H14A 0.9900 . ?
C14 H14B 0.9900 . ?
C14 C15 1.518(8) . ?
C15 H15A 0.9900 . ?
C15 H15B 0.9900 . ?
C16 H16A 0.9800 . ?
C16 H16B 0.9800 . ?
C16 H16C 0.9800 . ?
C17 H17A 0.9800 . ?
C17 H17B 0.9800 . ?
C17 H17C 0.9800 . ?
C2A H2AA 0.9900 . ?
C2A H2AB 0.9900 . ?
C2A C3A 1.538(10) . ?
C3A H3AA 0.9900 . ?
C3A H3AB 0.9900 . ?
C3A C4A 1.507(11) . ?
C4A H4AA 0.9800 . ?
C4A H4AB 0.9800 . ?
C4A H4AC 0.9800 . ?
C12A H12D 0.9800 . ?
C12A H12E 0.9800 . ?
C12A H12F 0.9800 . ?
C13A H13D 0.9800 . ?
C13A H13F 0.9800 . ?
C13A H13E 0.9800 . ?
C14A H14C 0.9900 . ?
C14A H14D 0.9900 . ?
C14A C15A 1.523(12) . ?
C15A H15C 0.9900 . ?
C15A H15D 0.9900 . ?
C16A H16D 0.9800 . ?
C16A H16E 0.9800 . ?
C16A H16F 0.9800 . ?
C17A H17D 0.9800 . ?
C17A H17E 0.9800 . ?
C17A H17F 0.9800 . ?

loop_
_geom_torsion_atom_site_label_1
_geom_torsion_atom_site_label_2
_geom_torsion_atom_site_label_3
_geom_torsion_atom_site_label_4
_geom_torsion
_geom_torsion_site_symmetry_1
_geom_torsion_site_symmetry_2
_geom_torsion_site_symmetry_3
_geom_torsion_site_symmetry_4
_geom_torsion_publ_flag
Ge1 O1 C5 O2 3.0(9) . . . . ?
Ge1 C1 C2 C3 -173.4(4) . . . . ?
Ge1 C1 C2A C3A 171.5(19) . . . . ?
Mn1 P1 C8 C9 -29.2(4) . . . . ?
Mn1 P2 C9 C8 13.6(5) . . . . ?
Mn1 P3 C14 C15 40.3(6) . . . . ?
Mn1 P3 C14A C15A -42(3) . . . . ?
Mn1 P4 C15 C14 33.6(7) . . . . ?
Mn1 P4 C15A C14A -45(3) . . . . ?
P1 C8 C9 P2 9.6(5) . . . . ?
C1 C2 C3 C4 -66.8(7) . . . . ?
C1 C2A C3A C4A 173(3) . . . . ?
P3 C14 C15 P4 -44.8(7) . . . . ?
P3 C14A C15A P4 53(3) . . . . ?
C6 P1 C8 C9 -160.1(4) . . . . ?
C7 P1 C8 C9 97.4(4) . . . . ?
C10 P2 C9 C8 144.1(4) . . . . ?
C11 P2 C9 C8 -114.7(4) . . . . ?
C12 P3 C14 C15 169.2(7) . . . . ?
C13 P3 C14 C15 -90.5(6) . . . . ?
C16 P4 C15 C14 -94.1(8) . . . . ?
C17 P4 C15 C14 164.8(7) . . . . ?
C12A P3 C14A C15A -162(3) . . . . ?
C13A P3 C14A C15A 91(3) . . . . ?
C16A P4 C15A C14A 89(3) . . . . ?
C17A P4 C15A C14A -170(3) . . . . ?
